data_4134814
loop_
_publ_author_name
'Mao, Lingling'
'Guo, Peijun'
'Kepenekian, Mika\"el'
'Spanopoulos, Ioannis'
'He, Yihui'
'Katan, Claudine'
'Even, Jacky'
'Schaller, Richard D.'
'Seshadri, Ram'
'Stoumpos, Constantinos C.'
'Kanatzidis, Mercouri G.'

_publ_section_title
;
 Organic Cation Alloying on Intralayer A and Interlayer A' sites in 2D
 Hybrid Dion-Jacobson Lead Bromide Perovskites
 (A')(A)Pb<sub>2</sub>Br<sub>7</sub>.
;
_journal_name_full 'Journal of the American Chemical Society'
_journal_paper_doi 10.1021/jacs.0c01625
_journal_year 2020
_chemical_formula_moiety 'Br7 Pb2, C6 H16 N2, C N'
_chemical_formula_sum 'C8 H26 Br7 N4 Pb2'
_chemical_formula_weight 1152.08
_space_group_crystal_system monoclinic
_space_group_IT_number 7
_space_group_name_Hall 'P -2yc'
_space_group_name_H-M_alt 'P 1 c 1'
_atom_sites_solution_hydrogens geom
_atom_sites_solution_primary direct
_audit_creation_date 2020-01-17
_audit_creation_method
;
Olex2 1.2
(compiled 2018.05.29 svn.r3508 for OlexSys, GUI svn.r5506)
;
_cell_angle_alpha 90
_cell_angle_beta 90.024(3)
_cell_angle_gamma 90
_cell_formula_units_Z 2
_cell_length_a 16.0142(12)
_cell_length_b 8.4185(7)
_cell_length_c 8.4164(6)
_cell_measurement_reflns_used 6491
_cell_measurement_temperature 293(2)
_cell_measurement_theta_max 28.27
_cell_measurement_theta_min 3.42
_cell_volume 1134.66(15)
_computing_cell_refinement 'SAINT V8.38A (?, 2016)'
_computing_data_reduction 'SAINT V8.38A (?, 2016)'
_computing_molecular_graphics 'Olex2 (Dolomanov et al., 2009)'
_computing_publication_material 'Olex2 (Dolomanov et al., 2009)'
_computing_structure_refinement 'XL (Sheldrick, 2008)'
_computing_structure_solution 'XS (Sheldrick, 2008)'
_diffrn_ambient_temperature 292.93
_diffrn_measured_fraction_theta_full 1.000
_diffrn_measured_fraction_theta_max 0.996
_diffrn_measurement_device_type 'Bruker APEX-II CCD'
_diffrn_measurement_method '\f and \w scans'
_diffrn_radiation_type MoK\a
_diffrn_radiation_wavelength 0.71073
_diffrn_reflns_av_R_equivalents 0.0536
_diffrn_reflns_av_unetI/netI 0.0607
_diffrn_reflns_Laue_measured_fraction_full 1.000
_diffrn_reflns_Laue_measured_fraction_max 0.996
_diffrn_reflns_limit_h_max 21
_diffrn_reflns_limit_h_min -21
_diffrn_reflns_limit_k_max 11
_diffrn_reflns_limit_k_min -11
_diffrn_reflns_limit_l_max 11
_diffrn_reflns_limit_l_min -10
_diffrn_reflns_number 13937
_diffrn_reflns_point_group_measured_fraction_full 0.985
_diffrn_reflns_point_group_measured_fraction_max 0.969
_diffrn_reflns_theta_full 26.000
_diffrn_reflns_theta_max 28.350
_diffrn_reflns_theta_min 1.272
_diffrn_standards_number 0
_exptl_absorpt_coefficient_mu 27.142
_exptl_absorpt_correction_T_max 0.6079
_exptl_absorpt_correction_T_min 0.2300
_exptl_absorpt_correction_type numerical
_exptl_absorpt_process_details
;
SADABS-2016/2 (Bruker,2016/2) was used for absorption correction.
wR2(int) was 0.1272 before and 0.0884 after correction.
The Ratio of minimum to maximum transmission is 0.3784.
The \l/2 correction factor is Not present.
;
_exptl_crystal_colour yellow
_exptl_crystal_colour_primary yellow
_exptl_crystal_density_diffrn 3.372
_exptl_crystal_description plate
_exptl_crystal_F_000 1022
_exptl_crystal_size_max 0.084
_exptl_crystal_size_mid 0.056
_exptl_crystal_size_min 0.033
_refine_diff_density_max 1.549
_refine_diff_density_min -1.866
_refine_diff_density_rms 0.278
_refine_ls_abs_structure_details
;
 Flack x determined using 1544 quotients [(I+)-(I-)]/[(I+)+(I-)]
 (Parsons, Flack and Wagner, Acta Cryst. B69 (2013) 249-259).
;
_refine_ls_abs_structure_Flack 0.37(4)
_refine_ls_extinction_method none
_refine_ls_goodness_of_fit_ref 1.065
_refine_ls_hydrogen_treatment constr
_refine_ls_matrix_type full
_refine_ls_number_parameters 115
_refine_ls_number_reflns 5492
_refine_ls_number_restraints 27
_refine_ls_restrained_S_all 1.070
_refine_ls_R_factor_all 0.0638
_refine_ls_R_factor_gt 0.0448
_refine_ls_shift/su_max 1.058
_refine_ls_shift/su_mean 0.044
_refine_ls_structure_factor_coef Fsqd
_refine_ls_weighting_details 'w=1/[\s^2^(Fo^2^)+(0.0850P)^2^] where P=(Fo^2^+2Fc^2^)/3'
_refine_ls_weighting_scheme calc
_refine_ls_wR_factor_gt 0.1400
_refine_ls_wR_factor_ref 0.1565
_reflns_Friedel_coverage 0.943
_reflns_Friedel_fraction_full 0.971
_reflns_Friedel_fraction_max 0.943
_reflns_number_gt 3582
_reflns_number_total 5492
_reflns_threshold_expression 'I > 2\s(I)'
_cod_data_source_file ja0c01625_si_010.cif
_cod_data_source_block pc
_cod_database_code 4134814
_shelx_shelxl_version_number 2014/7
_shelx_space_group_comment
;
The symmetry employed for this shelxl refinement is uniquely defined
by the following loop, which should always be used as a source of
symmetry information in preference to the above space-group names.
They are only intended as comments.
;
_shelx_estimated_absorpt_t_max 0.468
_shelx_estimated_absorpt_t_min 0.209
_olex2_refinement_description
;
1. Fixed Uiso
 At 1.2 times of:
  All C(H) groups, All C(H,H) groups, All N(H,H) groups, All N(H,H,H) groups
2. Restrained distances
 N3-C2 = C2-C3
 1.5 with sigma of 0.02
 C2-C3 = C3-C4
 1.5 with sigma of 0.02
 C3-C4 = C4-C5
 1.5 with sigma of 0.02
 C4-C5 = C5-C6
 1.5 with sigma of 0.02
 C5-C6 = C6-N3
 1.5 with sigma of 0.02
 C6-N3 = N3-C2
 1.5 with sigma of 0.02
 C3-C4 = C4-C7
 1.5 with sigma of 0.02
 C4-C7 = C7-N1
 1.5 with sigma of 0.02
 N2-C8
 1.5 with sigma of 0.02
 N3-C3
 2.516 with sigma of 0.04
 C2-C4
 2.544 with sigma of 0.04
 C3-C5
 2.53 with sigma of 0.04
 C4-C6
 2.558 with sigma of 0.04
 C5-N3
 2.53 with sigma of 0.04
 C6-C2
 2.53 with sigma of 0.04
 C3-C7
 2.442 with sigma of 0.04
 C4-N1
 2.598 with sigma of 0.04
3. Uiso/Uaniso restraints and constraints
Uiso(N1) = Uiso(N3) = Uiso(C2) = Uiso(C3) = Uiso(C4) = Uiso(C5) = Uiso(C6) =
Uiso(C7)
Uiso(N2) = Uiso(C8)
4.a Ternary CH refined with riding coordinates:
 C4(H4)
4.b Secondary CH2 refined with riding coordinates:
 N3(H3B,H3A), C2(H2B,H2A), C3(H3C,H3D), C5(H5A,H5B), C6(H6A,H6B), C7(H7B,H7A)
4.c Idealised Me refined as rotating group:
 N1(H1C,H1A,H1B)
;
_olex2_submission_special_instructions 'No special instructions were received'

loop_
_space_group_symop_operation_xyz
'x, y, z'
'x, -y, z+1/2'

loop_
_atom_site_label
_atom_site_type_symbol
_atom_site_fract_x
_atom_site_fract_y
_atom_site_fract_z
_atom_site_U_iso_or_equiv
_atom_site_adp_type
_atom_site_occupancy
_atom_site_site_symmetry_order
_atom_site_calc_flag
_atom_site_refinement_flags_posn
_atom_site_refinement_flags_adp
_atom_site_refinement_flags_occupancy
_atom_site_disorder_assembly
_atom_site_disorder_group
Pb1 Pb 1.41962(3) 0.24995(11) 0.96558(5) 0.0352(3) Uani 1 1 d . . . . .
Pb2 Pb 1.03983(3) 0.24996(11) 0.96556(5) 0.0359(3) Uani 1 1 d . . . . .
Br3 Br 1.0415(4) 0.4746(7) 0.6901(8) 0.090(2) Uani 1 1 d . . . . .
Br4 Br 1.4196(4) 0.4747(8) 0.6895(8) 0.090(2) Uani 1 1 d . . . . .
Br5 Br 1.4195(4) -0.0284(7) 0.7438(7) 0.0830(19) Uani 1 1 d . . . . .
Br6 Br 1.0418(4) -0.0287(7) 0.7435(7) 0.0833(19) Uani 1 1 d . . . . .
Br7 Br 1.2297(5) 0.2507(5) 0.9655(13) 0.0768(7) Uani 1 1 d . . . . .
Br10 Br 0.8568(4) 0.2500(6) 0.9665(11) 0.144(4) Uani 1 1 d . . . . .
Br11 Br 1.5988(3) 0.2504(6) 0.9660(11) 0.160(5) Uani 1 1 d . . . . .
N1 N 0.887(4) 0.208(6) 0.535(7) 0.311(12) Uiso 1 1 d D . . . .
H1C H 0.9217 0.1378 0.4934 0.373 Uiso 1 1 calc GR . . . .
H1A H 0.8476 0.1577 0.5910 0.373 Uiso 1 1 calc GR . . . .
H1B H 0.9145 0.2740 0.5986 0.373 Uiso 1 1 calc GR . . . .
N3 N 0.576(4) 0.232(6) 0.514(8) 0.311(12) Uiso 1 1 d D . . . .
H3B H 0.5642 0.2728 0.6088 0.373 Uiso 1 1 calc R . . . .
H3A H 0.5286 0.1934 0.4726 0.373 Uiso 1 1 calc R . . . .
C2 C 0.612(4) 0.357(5) 0.407(8) 0.311(12) Uiso 1 1 d D . . . .
H2B H 0.5974 0.3278 0.2986 0.373 Uiso 1 1 calc R . . . .
H2A H 0.5832 0.4553 0.4300 0.373 Uiso 1 1 calc R . . . .
C3 C 0.704(4) 0.391(5) 0.409(7) 0.311(12) Uiso 1 1 d D . . . .
H3C H 0.7181 0.4550 0.3166 0.373 Uiso 1 1 calc R . . . .
H3D H 0.7171 0.4533 0.5029 0.373 Uiso 1 1 calc R . . . .
C4 C 0.755(4) 0.245(5) 0.409(7) 0.311(12) Uiso 1 1 d D . . . .
H4 H 0.7433 0.1816 0.3136 0.373 Uiso 1 1 calc R . . . .
C5 C 0.727(4) 0.157(6) 0.556(7) 0.311(12) Uiso 1 1 d D . . . .
H5A H 0.7631 0.0659 0.5754 0.373 Uiso 1 1 calc R . . . .
H5B H 0.7300 0.2262 0.6482 0.373 Uiso 1 1 calc R . . . .
C6 C 0.639(4) 0.102(5) 0.530(7) 0.311(12) Uiso 1 1 d D . . . .
H6A H 0.6370 0.0381 0.4343 0.373 Uiso 1 1 calc R . . . .
H6B H 0.6224 0.0349 0.6180 0.373 Uiso 1 1 calc R . . . .
C7 C 0.846(4) 0.300(7) 0.406(9) 0.311(12) Uiso 1 1 d D . . . .
H7B H 0.8723 0.2770 0.3047 0.373 Uiso 1 1 calc R . . . .
H7A H 0.8503 0.4133 0.4266 0.373 Uiso 1 1 calc R . . . .
N2 N 1.233(4) 0.190(6) 0.539(6) 0.174(8) Uiso 1 1 d D . . . .
C8 C 1.228(4) 0.318(6) 0.417(8) 0.174(8) Uiso 1 1 d D . . . .

loop_
_atom_site_aniso_label
_atom_site_aniso_U_11
_atom_site_aniso_U_22
_atom_site_aniso_U_33
_atom_site_aniso_U_23
_atom_site_aniso_U_13
_atom_site_aniso_U_12
Pb1 0.0379(6) 0.0288(4) 0.0391(5) -0.0004(4) -0.0003(5) -0.0003(4)
Pb2 0.0421(7) 0.0376(5) 0.0279(4) 0.0005(4) 0.0001(4) 0.0002(4)
Br3 0.110(4) 0.079(4) 0.081(5) 0.051(4) -0.001(3) -0.006(4)
Br4 0.109(4) 0.083(4) 0.077(5) 0.050(3) 0.010(3) 0.004(4)
Br5 0.109(4) 0.070(4) 0.070(4) -0.039(3) -0.012(3) 0.009(3)
Br6 0.111(4) 0.067(3) 0.072(4) -0.041(3) 0.002(3) -0.007(3)
Br7 0.0340(9) 0.098(2) 0.0984(19) 0.0003(8) -0.0004(10) 0.0000(7)
Br10 0.041(3) 0.196(9) 0.196(10) -0.026(4) 0.001(4) 0.001(3)
Br11 0.032(2) 0.228(10) 0.218(11) 0.027(5) -0.005(4) -0.003(3)

loop_
_atom_type_symbol
_atom_type_description
_atom_type_scat_dispersion_real
_atom_type_scat_dispersion_imag
_atom_type_scat_source
C C 0.0033 0.0016 'International Tables Vol C Tables 4.2.6.8 and 6.1.1.4'
H H 0.0000 0.0000 'International Tables Vol C Tables 4.2.6.8 and 6.1.1.4'
N N 0.0061 0.0033 'International Tables Vol C Tables 4.2.6.8 and 6.1.1.4'
Br Br -0.2901 2.4595 'International Tables Vol C Tables 4.2.6.8 and 6.1.1.4'
Pb Pb -3.3944 10.1111 'International Tables Vol C Tables 4.2.6.8 and 6.1.1.4'

loop_
_geom_angle_atom_site_label_1
_geom_angle_atom_site_label_2
_geom_angle_atom_site_label_3
_geom_angle
_geom_angle_site_symmetry_1
_geom_angle_site_symmetry_3
_geom_angle_publ_flag
Br4 Pb1 Br4 89.96(3) 2_565 . ?
Br4 Pb1 Br5 90.6(2) . . ?
Br4 Pb1 Br5 89.4(2) 2_565 2 ?
Br4 Pb1 Br5 179.4(2) 2_565 . ?
Br4 Pb1 Br7 89.9(2) . . ?
Br4 Pb1 Br7 89.9(2) 2_565 . ?
Br5 Pb1 Br4 179.4(2) 2 . ?
Br5 Pb1 Br5 90.00(3) 2 . ?
Br5 Pb1 Br7 90.1(2) 2 . ?
Br5 Pb1 Br7 90.08(19) . . ?
Br11 Pb1 Br4 90.0(2) . . ?
Br11 Pb1 Br4 89.9(2) . 2_565 ?
Br11 Pb1 Br5 90.03(19) . 2 ?
Br11 Pb1 Br5 90.1(2) . . ?
Br11 Pb1 Br7 179.8(2) . . ?
Br3 Pb2 Br3 89.97(3) 2_565 . ?
Br3 Pb2 Br6 90.7(2) . . ?
Br3 Pb2 Br6 178.7(2) 2_565 . ?
Br3 Pb2 Br7 89.4(2) . . ?
Br3 Pb2 Br7 89.41(19) 2_565 . ?
Br6 Pb2 Br3 89.3(2) 2 2_565 ?
Br6 Pb2 Br3 178.7(2) 2 . ?
Br6 Pb2 Br6 90.01(3) 2 . ?
Br6 Pb2 Br7 89.48(19) . . ?
Br6 Pb2 Br7 89.5(2) 2 . ?
Br10 Pb2 Br3 90.65(19) . . ?
Br10 Pb2 Br3 90.41(18) . 2_565 ?
Br10 Pb2 Br6 90.5(2) . 2 ?
Br10 Pb2 Br6 90.70(17) . . ?
Br10 Pb2 Br7 179.8(3) . . ?
Pb2 Br3 Pb2 168.4(3) 2_564 . ?
Pb1 Br4 Pb1 168.3(3) 2_564 . ?
Pb1 Br5 Pb1 167.1(2) 2_554 . ?
Pb2 Br6 Pb2 167.0(2) 2_554 . ?
Pb1 Br7 Pb2 179.7(2) . . ?
H1C N1 H1A 106.3 . . ?
H1C N1 H1B 106.4 . . ?
H1A N1 H1B 106.6 . . ?
C7 N1 H1C 112.8 . . ?
C7 N1 H1A 112.5 . . ?
C7 N1 H1B 111.8 . . ?
H3B N3 H3A 108.5 . . ?
C2 N3 H3B 109.9 . . ?
C2 N3 H3A 110.2 . . ?
C6 N3 H3B 110.4 . . ?
C6 N3 H3A 110.1 . . ?
C6 N3 C2 108(3) . . ?
N3 C2 H2B 107.1 . . ?
N3 C2 H2A 107.5 . . ?
H2B C2 H2A 106.8 . . ?
C3 C2 N3 121(3) . . ?
C3 C2 H2B 106.8 . . ?
C3 C2 H2A 107.3 . . ?
C2 C3 H3C 109.4 . . ?
C2 C3 H3D 108.8 . . ?
H3C C3 H3D 107.9 . . ?
C4 C3 C2 112(3) . . ?
C4 C3 H3C 109.1 . . ?
C4 C3 H3D 109.1 . . ?
C3 C4 H4 109.9 . . ?
C3 C4 C5 104(3) . . ?
C3 C4 C7 106(3) . . ?
C5 C4 H4 110.0 . . ?
C5 C4 C7 116(5) . . ?
C7 C4 H4 110.3 . . ?
C4 C5 H5A 110.2 . . ?
C4 C5 H5B 110.1 . . ?
H5A C5 H5B 108.4 . . ?
C6 C5 C4 108(3) . . ?
C6 C5 H5A 110.0 . . ?
C6 C5 H5B 110.2 . . ?
N3 C6 C5 115(3) . . ?
N3 C6 H6A 108.6 . . ?
N3 C6 H6B 108.1 . . ?
C5 C6 H6A 108.5 . . ?
C5 C6 H6B 108.4 . . ?
H6A C6 H6B 107.5 . . ?
N1 C7 C4 104(3) . . ?
N1 C7 H7B 110.8 . . ?
N1 C7 H7A 111.2 . . ?
C4 C7 H7B 110.6 . . ?
C4 C7 H7A 111.1 . . ?
H7B C7 H7A 108.9 . . ?

loop_
_geom_bond_atom_site_label_1
_geom_bond_atom_site_label_2
_geom_bond_distance
_geom_bond_site_symmetry_2
_geom_bond_publ_flag
Pb1 Br4 2.987(6) 2_565 ?
Pb1 Br4 2.997(6) . ?
Pb1 Br5 2.993(6) 2 ?
Pb1 Br5 2.996(6) . ?
Pb1 Br7 3.041(9) . ?
Pb1 Br11 2.869(5) . ?
Pb2 Br3 2.992(6) . ?
Pb2 Br3 2.991(6) 2_565 ?
Pb2 Br6 3.000(6) . ?
Pb2 Br6 2.990(6) 2 ?
Pb2 Br7 3.041(9) . ?
Pb2 Br10 2.931(5) . ?
Br3 Pb2 2.991(6) 2_564 ?
Br4 Pb1 2.987(6) 2_564 ?
Br5 Pb1 2.993(6) 2_554 ?
Br6 Pb2 2.990(6) 2_554 ?
N1 H1C 0.9190 . ?
N1 H1A 0.9197 . ?
N1 H1B 0.9176 . ?
N1 C7 1.48(3) . ?
N3 H3B 0.8900 . ?
N3 H3A 0.8900 . ?
N3 C2 1.504(19) . ?
N3 C6 1.487(19) . ?
C2 H2B 0.9700 . ?
C2 H2A 0.9700 . ?
C2 C3 1.502(19) . ?
C3 H3C 0.9700 . ?
C3 H3D 0.9700 . ?
C3 C4 1.484(16) . ?
C4 H4 0.9800 . ?
C4 C5 1.518(19) . ?
C4 C7 1.53(2) . ?
C5 H5A 0.9700 . ?
C5 H5B 0.9700 . ?
C5 C6 1.508(19) . ?
C6 H6A 0.9700 . ?
C6 H6B 0.9700 . ?
C7 H7B 0.9700 . ?
C7 H7A 0.9700 . ?
N2 C8 1.49(2) . ?

loop_
_geom_torsion_atom_site_label_1
_geom_torsion_atom_site_label_2
_geom_torsion_atom_site_label_3
_geom_torsion_atom_site_label_4
_geom_torsion
_geom_torsion_site_symmetry_1
_geom_torsion_site_symmetry_2
_geom_torsion_site_symmetry_3
_geom_torsion_site_symmetry_4
_geom_torsion_publ_flag
N3 C2 C3 C4 45(7) . . . . ?
C2 N3 C6 C5 44(7) . . . . ?
C2 C3 C4 C5 -58(6) . . . . ?
C2 C3 C4 C7 178(6) . . . . ?
C3 C4 C5 C6 68(5) . . . . ?
C3 C4 C7 N1 131(5) . . . . ?
C4 C5 C6 N3 -65(6) . . . . ?
C5 C4 C7 N1 16(7) . . . . ?
C6 N3 C2 C3 -34(7) . . . . ?
C7 C4 C5 C6 -176(5) . . . . ?
